data_9000077
loop_
_publ_author_name
'Erd, R. C.'
'Evans, H. T.'
'Richter, D. H.'

_publ_section_title
;
 Smythite, a new iron sulfide, and associated pyrrhotite from Indiana
;
_journal_name_full 'American Mineralogist'
_journal_page_first 309
_journal_page_last 333
_journal_volume 42
_journal_year 1957
_chemical_formula_sum 'Fe3 S4'
_chemical_name_mineral Smythite
_space_group_IT_number 166
_symmetry_space_group_name_Hall '-R 3 2"'
_symmetry_space_group_name_H-M 'R -3 m :H'
_cell_angle_alpha 90
_cell_angle_beta 90
_cell_angle_gamma 120
_cell_length_a 3.47
_cell_length_b 3.47
_cell_length_c 34.5
_cell_formula_units_Z 3
_cell_volume 359.757
_database_code_amcsd 0000080
_exptl_crystal_density_diffrn 4.096
_cod_original_sg_symbol_H-M 'R -3 m'
_cod_database_code 9000077

loop_
_space_group_symop_operation_xyz
x,y,z
2/3+x,1/3+y,1/3+z
1/3+x,2/3+y,2/3+z
x,x-y,z
2/3+x,1/3+x-y,1/3+z
1/3+x,2/3+x-y,2/3+z
y,x,-z
2/3+y,1/3+x,1/3-z
1/3+y,2/3+x,2/3-z
-x+y,y,z
2/3-x+y,1/3+y,1/3+z
1/3-x+y,2/3+y,2/3+z
-x,-x+y,-z
2/3-x,1/3-x+y,1/3-z
1/3-x,2/3-x+y,2/3-z
-y,-x,z
2/3-y,1/3-x,1/3+z
1/3-y,2/3-x,2/3+z
x-y,-y,-z
2/3+x-y,1/3-y,1/3-z
1/3+x-y,2/3-y,2/3-z
y,-x+y,-z
2/3+y,1/3-x+y,1/3-z
1/3+y,2/3-x+y,2/3-z
-x+y,-x,z
2/3-x+y,1/3-x,1/3+z
1/3-x+y,2/3-x,2/3+z
-x,-y,-z
2/3-x,1/3-y,1/3-z
1/3-x,2/3-y,2/3-z
-y,x-y,z
2/3-y,1/3+x-y,1/3+z
1/3-y,2/3+x-y,2/3+z
x-y,x,-z
2/3+x-y,1/3+x,1/3-z
1/3+x-y,2/3+x,2/3-z

loop_
_atom_site_label
_atom_site_fract_x
_atom_site_fract_y
_atom_site_fract_z
Fe1 0.00000 0.00000 0.50000
Fe2 0.00000 0.00000 0.41710
S1 0.00000 0.00000 0.28880
S2 0.00000 0.00000 0.12700

loop_
_cod_related_entry_id
_cod_related_entry_database
_cod_related_entry_code
1 AMCSD 0000080
